data_4030116
loop_
_publ_author_name
'Csatayov\'a, Krist\'ina'
'Davies, Stephen G.'
'Fletcher, Ai M.'
'Ford, J. Gair'
'Klauber, David J.'
'Roberts, Paul M.'
'Thomson, James E.'

_publ_section_title
;
 Asymmetric syntheses of (-)-3-epi-Fagomine, (2R,3S,4R)-dihydroxypipecolic
 acid, and several polyhydroxylated homopipecolic acids.
;
_journal_issue 22
_journal_name_full 'The Journal of organic chemistry'
_journal_page_first 10932
_journal_page_last 10944
_journal_paper_doi 10.1021/jo501952t
_journal_volume 79
_journal_year 2014
_chemical_absolute_configuration unk
_chemical_formula_moiety 'C19 H29 N1 O4'
_chemical_formula_sum 'C19 H29 N O4'
_chemical_formula_weight 335.44
_space_group_IT_number 4
_symmetry_cell_setting monoclinic
_symmetry_space_group_name_Hall 'P 2yb'
_symmetry_space_group_name_H-M 'P 1 21 1'
_atom_sites_solution_hydrogens difmap
_atom_sites_solution_primary direct
_cell_angle_alpha 90
_cell_angle_beta 105.0744(15)
_cell_angle_gamma 90
_cell_formula_units_Z 2
_cell_length_a 10.6486(4)
_cell_length_b 8.3141(3)
_cell_length_c 11.0574(5)
_cell_measurement_reflns_used 2211
_cell_measurement_temperature 150
_cell_measurement_theta_max 27
_cell_measurement_theta_min 5
_cell_volume 945.26(7)
_computing_cell_refinement 'DENZO/SCALEPACK (Otwinowski & Minor, 1997)'
_computing_data_collection 'COLLECT (Nonius, 2001).'
_computing_data_reduction 'DENZO/SCALEPACK (Otwinowski & Minor, 1997)'
_computing_molecular_graphics 'CAMERON (Watkin et al., 1996)'
_computing_publication_material 'CRYSTALS (Betteridge et al., 2003)'
_computing_structure_refinement 'CRYSTALS (Betteridge et al., 2003)'
_computing_structure_solution 'SIR92 (Altomare et al., 1994)'
_diffrn_ambient_temperature 150
_diffrn_measured_fraction_theta_full 0.990
_diffrn_measured_fraction_theta_max 0.988
_diffrn_measurement_device Area
_diffrn_measurement_device_type 'Nonius KappaCCD'
_diffrn_measurement_method \w
_diffrn_radiation_monochromator graphite
_diffrn_radiation_type 'Mo K\a'
_diffrn_radiation_wavelength 0.71073
_diffrn_reflns_av_R_equivalents 0.026
_diffrn_reflns_limit_h_max 13
_diffrn_reflns_limit_h_min -13
_diffrn_reflns_limit_k_max 9
_diffrn_reflns_limit_k_min -10
_diffrn_reflns_limit_l_max 14
_diffrn_reflns_limit_l_min -14
_diffrn_reflns_number 3795
_diffrn_reflns_theta_full 26.101
_diffrn_reflns_theta_max 27.474
_diffrn_reflns_theta_min 5.263
_diffrn_standards_number 0
_exptl_absorpt_coefficient_mu 0.082
_exptl_absorpt_correction_T_max 0.99
_exptl_absorpt_correction_T_min 0.99
_exptl_absorpt_correction_type multi-scan
_exptl_absorpt_process_details 'DENZO/SCALEPACK (Otwinowski & Minor, 1997)'
_exptl_crystal_colour colourless
_exptl_crystal_density_diffrn 1.178
_exptl_crystal_density_method 'not measured'
_exptl_crystal_description block
_exptl_crystal_F_000 364
_exptl_crystal_size_max 0.250
_exptl_crystal_size_mid 0.180
_exptl_crystal_size_min 0.140
_refine_diff_density_max 0.20
_refine_diff_density_min -0.20
_refine_ls_extinction_method None
_refine_ls_goodness_of_fit_ref 0.9781
_refine_ls_hydrogen_treatment constr
_refine_ls_matrix_type full
_refine_ls_number_parameters 217
_refine_ls_number_reflns 1870
_refine_ls_number_restraints 1
_refine_ls_R_factor_all 0.0402
_refine_ls_R_factor_gt 0.0325
_refine_ls_shift/su_max 0.0001917
_refine_ls_shift/su_mean 0.0000220
_refine_ls_structure_factor_coef Fsqd
_refine_ls_weighting_details
;
 Method= Modified Sheldrick 
 w=1/[\s^2^(F^2^) + ( 0.04P)^2^ + 0.13P] 
 ,where P=(max(Fo^2^,0) + 2Fc^2^)/3 
;
_refine_ls_weighting_scheme calc
_refine_ls_wR_factor_all 0.0746
_refine_ls_wR_factor_gt 0.0715
_refine_ls_wR_factor_ref 0.0746
_reflns_limit_h_max 13
_reflns_limit_h_min -13
_reflns_limit_k_max 10
_reflns_limit_k_min 0
_reflns_limit_l_max 14
_reflns_limit_l_min 0
_reflns_number_gt 1642
_reflns_number_total 2294
_reflns_threshold_expression I>2.0\s(I)
_oxford_diffrn_Wilson_B_factor 2.56
_oxford_diffrn_Wilson_scale 1.43
_oxford_refine_ls_r_factor_ref 0.0402
_oxford_refine_ls_scale 0.822(3)
_oxford_reflns_number_all 1870
_oxford_reflns_threshold_expression_ref I>-3.0\s(I)
_cod_data_source_file jo501952t_si_001.cif
_cod_data_source_block 37
_cod_depositor_comments
;
The following automatic conversions were performed:

'_symmetry_cell_setting' value 'Monoclinic' changed to 'monoclinic'
according to
/home/saulius/struct/COD-crude-data--automatic-downloads/rss-feeds/ACS/lib/dictionaries/cif_core.dic
dictionary named 'cif_core.dic' version 2.4.2 from
2011-04-26.

'_atom_sites_solution_primary' value 'Direct' changed to
'direct' according to
/home/saulius/struct/COD-crude-data--automatic-downloads/rss-feeds/ACS/lib/dictionaries/cif_core.dic
dictionary named 'cif_core.dic' version 2.4.2 from 2011-04-26.

Automatic conversion script
Id: cif_fix_values 2827 2014-09-09 07:05:25Z andrius 

 Adding full bibliography for 4030114--4030119.cif.
;
_cod_original_formula_sum 'C19 H29 N1 O4'
_cod_database_code 4030116

loop_
_symmetry_equiv_pos_as_xyz
x,y,z
-x,y+1/2,-z

loop_
_atom_site_label
_atom_site_type_symbol
_atom_site_fract_x
_atom_site_fract_y
_atom_site_fract_z
_atom_site_U_iso_or_equiv
_atom_site_occupancy
_atom_site_adp_type
_atom_site_refinement_flags_posn
O1 O 0.56033(12) 0.66872(19) 0.82885(13) 0.0264 1.0000 Uani .
C2 C 0.68880(18) 0.6708(3) 0.87563(18) 0.0246 1.0000 Uani .
O3 O 0.75096(13) 0.7925(2) 0.90917(15) 0.0364 1.0000 Uani .
C4 C 0.74884(19) 0.5061(3) 0.8864(2) 0.0260 1.0000 Uani .
C5 C 0.85969(18) 0.5027(3) 0.82037(19) 0.0226 1.0000 Uani .
N6 N 0.80510(16) 0.5201(2) 0.68456(16) 0.0239 1.0000 Uani .
C7 C 0.89290(18) 0.5794(3) 0.60965(19) 0.0251 1.0000 Uani .
C8 C 0.81114(18) 0.6624(3) 0.49319(19) 0.0245 1.0000 Uani .
C9 C 0.7169(2) 0.7730(3) 0.5039(2) 0.0314 1.0000 Uani .
C10 C 0.6463(2) 0.8568(3) 0.4005(2) 0.0389 1.0000 Uani .
C11 C 0.6682(2) 0.8313(3) 0.2845(2) 0.0409 1.0000 Uani .
C12 C 0.7614(2) 0.7219(3) 0.2723(2) 0.0379 1.0000 Uani .
C13 C 0.8334(2) 0.6369(3) 0.3761(2) 0.0310 1.0000 Uani .
C14 C 0.9961(2) 0.6975(3) 0.6804(2) 0.0329 1.0000 Uani .
C15 C 0.7387(2) 0.3718(3) 0.6294(2) 0.0313 1.0000 Uani .
C16 C 0.8239(2) 0.2219(3) 0.6590(2) 0.0349 1.0000 Uani .
C17 C 0.8812(2) 0.2009(3) 0.7992(2) 0.0291 1.0000 Uani .
C18 C 0.94697(18) 0.3550(3) 0.85423(18) 0.0232 1.0000 Uani .
O19 O 0.99101(14) 0.3461(2) 0.98822(13) 0.0298 1.0000 Uani .
O20 O 0.97392(17) 0.0729(2) 0.81732(15) 0.0413 1.0000 Uani .
C21 C 0.48293(18) 0.8208(3) 0.81271(19) 0.0262 1.0000 Uani .
C22 C 0.5004(2) 0.9056(3) 0.9369(2) 0.0412 1.0000 Uani .
C23 C 0.5192(2) 0.9249(3) 0.7155(2) 0.0349 1.0000 Uani .
C24 C 0.3444(2) 0.7596(3) 0.7667(3) 0.0454 1.0000 Uani .
H41 H 0.7897 0.4841 0.9792 0.0321 1.0000 Uiso R
H42 H 0.6853 0.4221 0.8501 0.0327 1.0000 Uiso R
H51 H 0.9136 0.5991 0.8482 0.0291 1.0000 Uiso R
H71 H 0.9389 0.4865 0.5811 0.0315 1.0000 Uiso R
H91 H 0.7006 0.7903 0.5852 0.0386 1.0000 Uiso R
H101 H 0.5815 0.9323 0.4083 0.0468 1.0000 Uiso R
H111 H 0.6186 0.8922 0.2138 0.0511 1.0000 Uiso R
H121 H 0.7777 0.7039 0.1905 0.0465 1.0000 Uiso R
H131 H 0.8996 0.5617 0.3680 0.0410 1.0000 Uiso R
H142 H 1.0424 0.7405 0.6221 0.0529 1.0000 Uiso R
H141 H 1.0580 0.6451 0.7506 0.0530 1.0000 Uiso R
H143 H 0.9525 0.7871 0.7118 0.0534 1.0000 Uiso R
H152 H 0.6606 0.3572 0.6636 0.0394 1.0000 Uiso R
H151 H 0.7113 0.3882 0.5356 0.0395 1.0000 Uiso R
H161 H 0.8978 0.2312 0.6201 0.0434 1.0000 Uiso R
H162 H 0.7721 0.1252 0.6290 0.0434 1.0000 Uiso R
H171 H 0.8097 0.1760 0.8408 0.0347 1.0000 Uiso R
H181 H 1.0233 0.3721 0.8168 0.0279 1.0000 Uiso R
H222 H 0.4393 0.9963 0.9257 0.0614 1.0000 Uiso R
H221 H 0.5904 0.9447 0.9655 0.0611 1.0000 Uiso R
H223 H 0.4849 0.8252 0.9965 0.0614 1.0000 Uiso R
H233 H 0.4628 1.0199 0.7006 0.0557 1.0000 Uiso R
H232 H 0.6117 0.9574 0.7459 0.0559 1.0000 Uiso R
H231 H 0.5074 0.8621 0.6383 0.0565 1.0000 Uiso R
H243 H 0.2845 0.8509 0.7474 0.0715 1.0000 Uiso R
H242 H 0.3237 0.6939 0.8320 0.0712 1.0000 Uiso R
H241 H 0.3372 0.6943 0.6910 0.0710 1.0000 Uiso R
H201 H 0.9861 0.0293 0.8884 0.0639 1.0000 Uiso R
H191 H 1.0685 0.3129 1.0056 0.0477 1.0000 Uiso R

loop_
_atom_site_aniso_label
_atom_site_aniso_U_11
_atom_site_aniso_U_22
_atom_site_aniso_U_33
_atom_site_aniso_U_23
_atom_site_aniso_U_13
_atom_site_aniso_U_12
O1 0.0182(6) 0.0244(8) 0.0341(8) 0.0009(7) 0.0021(5) 0.0045(6)
C2 0.0208(9) 0.0293(12) 0.0230(10) 0.0013(10) 0.0045(8) 0.0030(10)
O3 0.0218(7) 0.0309(10) 0.0502(10) -0.0071(8) -0.0017(7) 0.0018(7)
C4 0.0219(10) 0.0274(12) 0.0287(11) 0.0050(9) 0.0066(9) 0.0046(9)
C5 0.0190(9) 0.0243(11) 0.0226(10) -0.0003(9) 0.0018(8) 0.0012(9)
N6 0.0214(8) 0.0260(10) 0.0232(9) 0.0036(8) 0.0041(7) -0.0044(8)
C7 0.0237(10) 0.0249(11) 0.0282(11) 0.0007(9) 0.0095(8) -0.0004(9)
C8 0.0255(9) 0.0236(11) 0.0258(11) 0.0021(9) 0.0090(8) -0.0036(10)
C9 0.0342(11) 0.0308(13) 0.0294(11) 0.0027(10) 0.0084(9) 0.0029(10)
C10 0.0388(12) 0.0346(14) 0.0402(14) 0.0081(12) 0.0044(10) 0.0037(12)
C11 0.0440(13) 0.0376(15) 0.0343(14) 0.0112(11) -0.0023(10) -0.0106(12)
C12 0.0510(14) 0.0382(15) 0.0247(12) 0.0002(10) 0.0103(10) -0.0187(12)
C13 0.0357(11) 0.0287(12) 0.0309(12) -0.0044(9) 0.0126(9) -0.0111(10)
C14 0.0268(10) 0.0356(14) 0.0355(12) 0.0048(11) 0.0067(9) -0.0082(10)
C15 0.0296(10) 0.0341(13) 0.0268(11) 0.0025(10) 0.0011(8) -0.0107(10)
C16 0.0477(14) 0.0256(12) 0.0276(12) -0.0026(10) 0.0033(10) -0.0106(11)
C17 0.0347(11) 0.0242(12) 0.0295(11) 0.0031(10) 0.0106(9) 0.0020(10)
C18 0.0220(9) 0.0248(11) 0.0219(10) 0.0020(9) 0.0042(8) 0.0017(9)
O19 0.0257(6) 0.0371(9) 0.0238(7) 0.0005(7) 0.0016(5) 0.0089(7)
O20 0.0667(11) 0.0248(9) 0.0383(9) 0.0076(8) 0.0243(8) 0.0144(9)
C21 0.0195(9) 0.0246(12) 0.0325(12) 0.0006(9) 0.0031(8) 0.0078(9)
C22 0.0417(13) 0.0471(16) 0.0364(13) -0.0034(11) 0.0133(10) 0.0145(12)
C23 0.0345(12) 0.0350(13) 0.0357(13) 0.0050(11) 0.0097(10) 0.0101(11)
C24 0.0216(11) 0.0358(15) 0.0736(18) 0.0053(14) 0.0027(11) 0.0065(10)

loop_
_atom_type_symbol
_atom_type_scat_dispersion_real
_atom_type_scat_dispersion_imag
_atom_type_scat_Cromer_Mann_a1
_atom_type_scat_Cromer_Mann_b1
_atom_type_scat_Cromer_Mann_a2
_atom_type_scat_Cromer_Mann_b2
_atom_type_scat_Cromer_Mann_a3
_atom_type_scat_Cromer_Mann_b3
_atom_type_scat_Cromer_Mann_a4
_atom_type_scat_Cromer_Mann_b4
_atom_type_scat_Cromer_Mann_c
_atom_type_scat_source
C 0.0033 0.0016 2.3100 20.8439 1.0200 10.2075 1.5886 0.5687 0.8650 51.6512 0.2156 'International Tables Vol C 4.2.6.8 and 6.1.1.4'
H 0.0000 0.0000 0.4930 10.5109 0.3229 26.1257 0.1402 3.1424 0.0408 57.7998 0.0030 'International Tables Vol C 4.2.6.8 and 6.1.1.4'
N 0.0061 0.0033 12.2126 0.0057 3.1322 9.8933 2.0125 28.9975 1.1663 0.5826 -11.5290 'International Tables Vol C 4.2.6.8 and 6.1.1.4'
O 0.0106 0.0060 3.0485 13.2771 2.2868 5.7011 1.5463 0.3239 0.8670 32.9089 0.2508 'International Tables Vol C 4.2.6.8 and 6.1.1.4'

loop_
_geom_angle_atom_site_label_1
_geom_angle_atom_site_label_2
_geom_angle_atom_site_label_3
_geom_angle
_geom_angle_publ_flag
C2 O1 C21 120.97(16) yes
O1 C2 O3 123.63(19) yes
O1 C2 C4 113.07(18) yes
O3 C2 C4 123.28(16) yes
C2 C4 C5 109.99(17) yes
C2 C4 H41 107.7 no
C5 C4 H41 107.1 no
C2 C4 H42 112.4 no
C5 C4 H42 109.0 no
H41 C4 H42 110.5 no
C4 C5 N6 109.51(15) yes
C4 C5 C18 113.02(17) yes
N6 C5 C18 112.56(16) yes
C4 C5 H51 107.0 no
N6 C5 H51 106.4 no
C18 C5 H51 108.0 no
C5 N6 C7 117.62(15) yes
C5 N6 C15 111.11(17) yes
C7 N6 C15 110.54(17) yes
N6 C7 C8 108.55(15) yes
N6 C7 C14 113.63(17) yes
C8 C7 C14 108.60(17) yes
N6 C7 H71 110.4 no
C8 C7 H71 107.5 no
C14 C7 H71 108.0 no
C7 C8 C9 119.72(18) yes
C7 C8 C13 121.36(19) yes
C9 C8 C13 118.8(2) yes
C8 C9 C10 120.8(2) yes
C8 C9 H91 119.0 no
C10 C9 H91 120.2 no
C9 C10 C11 120.4(2) yes
C9 C10 H101 120.5 no
C11 C10 H101 119.2 no
C10 C11 C12 119.5(2) yes
C10 C11 H111 118.9 no
C12 C11 H111 121.5 no
C11 C12 C13 120.6(2) yes
C11 C12 H121 119.9 no
C13 C12 H121 119.5 no
C12 C13 C8 119.8(2) yes
C12 C13 H131 120.7 no
C8 C13 H131 119.4 no
C7 C14 H142 108.5 no
C7 C14 H141 111.4 no
H142 C14 H141 109.6 no
C7 C14 H143 108.9 no
H142 C14 H143 108.7 no
H141 C14 H143 109.7 no
N6 C15 C16 113.64(15) yes
N6 C15 H152 107.5 no
C16 C15 H152 108.9 no
N6 C15 H151 107.0 no
C16 C15 H151 109.1 no
H152 C15 H151 110.8 no
C15 C16 C17 111.76(19) yes
C15 C16 H161 109.7 no
C17 C16 H161 107.3 no
C15 C16 H162 110.2 no
C17 C16 H162 106.9 no
H161 C16 H162 110.9 no
C16 C17 C18 109.51(18) yes
C16 C17 O20 107.92(18) yes
C18 C17 O20 110.11(16) yes
C16 C17 H171 109.8 no
C18 C17 H171 108.4 no
O20 C17 H171 111.1 no
C5 C18 C17 113.24(15) yes
C5 C18 O19 108.03(16) yes
C17 C18 O19 111.40(17) yes
C5 C18 H181 106.8 no
C17 C18 H181 107.0 no
O19 C18 H181 110.3 no
C18 O19 H191 106.9 no
C17 O20 H201 112.5 no
O1 C21 C22 110.62(17) yes
O1 C21 C23 109.60(16) yes
C22 C21 C23 112.7(2) yes
O1 C21 C24 102.38(17) yes
C22 C21 C24 109.89(19) yes
C23 C21 C24 111.15(18) yes
C21 C22 H222 108.8 no
C21 C22 H221 109.1 no
H222 C22 H221 110.2 no
C21 C22 H223 106.8 no
H222 C22 H223 112.6 no
H221 C22 H223 109.2 no
C21 C23 H233 108.8 no
C21 C23 H232 109.3 no
H233 C23 H232 110.4 no
C21 C23 H231 108.5 no
H233 C23 H231 110.4 no
H232 C23 H231 109.4 no
C21 C24 H243 109.5 no
C21 C24 H242 109.1 no
H243 C24 H242 109.7 no
C21 C24 H241 108.9 no
H243 C24 H241 109.9 no
H242 C24 H241 109.8 no

loop_
_geom_bond_atom_site_label_1
_geom_bond_atom_site_label_2
_geom_bond_distance
_geom_bond_publ_flag
O1 C2 1.331(2) yes
O1 C21 1.494(2) yes
C2 O3 1.213(3) yes
C2 C4 1.503(3) yes
C4 C5 1.541(3) yes
C4 H41 1.022 no
C4 H42 0.983 no
C5 N6 1.470(3) yes
C5 C18 1.527(3) yes
C5 H51 0.987 no
N6 C7 1.485(3) yes
N6 C15 1.472(3) yes
C7 C8 1.520(3) yes
C7 C14 1.529(3) yes
C7 H71 1.008 no
C8 C9 1.389(3) yes
C8 C13 1.392(3) yes
C9 C10 1.383(3) yes
C9 H91 0.969 no
C10 C11 1.378(4) yes
C10 H101 0.953 no
C11 C12 1.378(4) yes
C11 H111 0.965 no
C12 C13 1.395(3) yes
C12 H121 0.977 no
C13 H131 0.964 no
C14 H142 0.975 no
C14 H141 0.980 no
C14 H143 0.987 no
C15 C16 1.526(3) yes
C15 H152 1.007 no
C15 H151 1.011 no
C16 C17 1.521(3) yes
C16 H161 0.992 no
C16 H162 0.982 no
C17 C18 1.511(3) yes
C17 O20 1.430(3) yes
C17 H171 1.008 no
C18 O19 1.435(2) yes
C18 H181 1.013 no
O19 H191 0.844 no
O20 H201 0.844 no
C21 C22 1.512(3) yes
C21 C23 1.506(3) yes
C21 C24 1.518(3) yes
C22 H222 0.983 no
C22 H221 0.982 no
C22 H223 0.982 no
C23 H233 0.981 no
C23 H232 0.992 no
C23 H231 0.980 no
C24 H243 0.979 no
C24 H242 0.975 no
C24 H241 0.984 no

loop_
_geom_hbond_atom_site_label_D
_geom_hbond_atom_site_label_H
_geom_hbond_atom_site_label_A
_geom_hbond_site_symmetry_A
_geom_hbond_angle_DHA
_geom_hbond_distance_DH
_geom_hbond_distance_HA
_geom_hbond_distance_DA
_geom_hbond_publ_flag
O20 H201 O19 2_747 156.34(6) 0.844 2.017 2.811(3) yes
O19 H191 O3 2_747 159.76(7) 0.844 1.916 2.723(3) yes
